data_4507204
loop_
_publ_author_name
'Di Nicola, Corrado'
'Forlin, Enrico'
'Garau, Federica'
'Gazzano, Massimo'
'Lanza, Arianna'
'Monari, Magda'
'Nestola, Fabrizio'
'Pandolfo, Luciano'
'Pettinari, Claudio'
'Zorzi, Alberto'
'Zorzi, Federico'

_publ_section_title
;
 Coordination Polymers Based on the Trinuclear Triangular Secondary
 Building Unit [Cu3(\m3-OH)(\m-pz)3]2+(pz = pyrazolate) and Succinate
 Anion
;
_journal_issue 1
_journal_name_full 'Crystal Growth &amp; Design'
_journal_page_first 126
_journal_paper_doi 10.1021/cg3012712
_journal_volume 13
_journal_year 2013
_chemical_formula_sum 'C13 H21 Cu3 N6 O8.5'
_chemical_formula_weight 587.98
_chemical_name_systematic
;
 ?
;
_space_group_IT_number 148
_symmetry_cell_setting trigonal
_symmetry_space_group_name_Hall '-R 3'
_symmetry_space_group_name_H-M 'R -3 :H'
_atom_sites_solution_hydrogens geom
_atom_sites_solution_primary direct
_atom_sites_solution_secondary difmap
_audit_creation_method SHELXL-97
_cell_angle_alpha 90.00
_cell_angle_beta 90.00
_cell_angle_gamma 120.00
_cell_formula_units_Z 18
_cell_length_a 26.625(7)
_cell_length_b 26.625(7)
_cell_length_c 20.024(7)
_cell_measurement_reflns_used 2332
_cell_measurement_temperature 293(2)
_cell_measurement_theta_max 24.49
_cell_measurement_theta_min 1.35
_cell_volume 12293(6)
_computing_cell_refinement 'Bruker SMART'
_computing_data_collection 'Bruker SMART'
_computing_data_reduction 'Bruker SHELXTL'
_computing_molecular_graphics 'Bruker SHELXTL'
_computing_publication_material 'Bruker SHELXTL'
_computing_structure_refinement 'Bruker SHELXTL'
_computing_structure_solution 'SIR-2004, (Giacovazzo, 2005)'
_diffrn_ambient_temperature 293(2)
_diffrn_measured_fraction_theta_full 0.915
_diffrn_measured_fraction_theta_max 0.915
_diffrn_measurement_device_type 'CCD area detector'
_diffrn_measurement_method 'phi and omega scans'
_diffrn_radiation_monochromator graphite
_diffrn_radiation_source 'fine-focus sealed tube'
_diffrn_radiation_type MoK\a
_diffrn_radiation_wavelength 0.71073
_diffrn_reflns_av_R_equivalents 0.0000
_diffrn_reflns_av_sigmaI/netI 0.1329
_diffrn_reflns_limit_h_max 15
_diffrn_reflns_limit_h_min -31
_diffrn_reflns_limit_k_max 31
_diffrn_reflns_limit_k_min 1
_diffrn_reflns_limit_l_max 22
_diffrn_reflns_limit_l_min 0
_diffrn_reflns_number 4163
_diffrn_reflns_theta_full 24.49
_diffrn_reflns_theta_max 24.49
_diffrn_reflns_theta_min 1.35
_exptl_absorpt_coefficient_mu 2.357
_exptl_absorpt_correction_T_max 0.934
_exptl_absorpt_correction_T_min 0.789
_exptl_absorpt_correction_type empirical
_exptl_absorpt_process_details SADABS
_exptl_crystal_colour 'dark blue'
_exptl_crystal_density_diffrn 1.430
_exptl_crystal_density_method 'not measured'
_exptl_crystal_description block
_exptl_crystal_F_000 5328
_exptl_crystal_size_max 0.35
_exptl_crystal_size_mid 0.35
_exptl_crystal_size_min 0.30
_platon_squeeze_details
;
;
_refine_diff_density_max 0.723
_refine_diff_density_min -0.337
_refine_diff_density_rms 0.097
_refine_ls_extinction_method none
_refine_ls_goodness_of_fit_ref 0.952
_refine_ls_hydrogen_treatment mixed
_refine_ls_matrix_type full
_refine_ls_number_parameters 269
_refine_ls_number_reflns 4163
_refine_ls_number_restraints 9
_refine_ls_restrained_S_all 0.951
_refine_ls_R_factor_all 0.1307
_refine_ls_R_factor_gt 0.0660
_refine_ls_shift/su_max 0.000
_refine_ls_shift/su_mean 0.000
_refine_ls_structure_factor_coef Fsqd
_refine_ls_weighting_details 'calc w=1/[\s^2^(Fo^2^)+(0.0627P)^2^+0.0000P] where P=(Fo^2^+2Fc^2^)/3'
_refine_ls_weighting_scheme calc
_refine_ls_wR_factor_gt 0.1613
_refine_ls_wR_factor_ref 0.1725
_reflns_number_gt 1529
_reflns_number_total 4163
_reflns_threshold_expression >2sigma(I)
_cod_data_source_file cg3012712_si_003.cif
_cod_data_source_block comp3
_cod_depositor_comments
;
The following automatic conversions were performed:

'_symmetry_cell_setting' value 'Trigonal' changed to 'trigonal'
according to /home/saulius/struct/CIF-dictionaries/cif_core.dic
dictionary named 'cif_core.dic' version 2.4.2 from
2011-04-26.

'_exptl_absorpt_correction_type' value 'Empirical'
changed to 'empirical' according to
/home/saulius/struct/CIF-dictionaries/cif_core.dic dictionary named
'cif_core.dic' version 2.4.2 from 2011-04-26.

Automatic conversion script
Id: cif_fix_values 1891 2012-01-12 08:04:46Z andrius 

Marking attached hydrogens (2) for each O?W atom thus achieving the
agreement between declared and calculated summary formulae.

Andrius Merkys
2016-12-07
;
_cod_original_sg_symbol_H-M R-3
_cod_original_formula_sum 'C13 H21 Cu3 N6 O8.50'
_cod_database_code 4507204

loop_
_symmetry_equiv_pos_as_xyz
'x, y, z'
'-y, x-y, z'
'-x+y, -x, z'
'x+2/3, y+1/3, z+1/3'
'-y+2/3, x-y+1/3, z+1/3'
'-x+y+2/3, -x+1/3, z+1/3'
'x+1/3, y+2/3, z+2/3'
'-y+1/3, x-y+2/3, z+2/3'
'-x+y+1/3, -x+2/3, z+2/3'
'-x, -y, -z'
'y, -x+y, -z'
'x-y, x, -z'
'-x+2/3, -y+1/3, -z+1/3'
'y+2/3, -x+y+1/3, -z+1/3'
'x-y+2/3, x+1/3, -z+1/3'
'-x+1/3, -y+2/3, -z+2/3'
'y+1/3, -x+y+2/3, -z+2/3'
'x-y+1/3, x+2/3, -z+2/3'

loop_
_atom_site_label
_atom_site_type_symbol
_atom_site_fract_x
_atom_site_fract_y
_atom_site_fract_z
_atom_site_U_iso_or_equiv
_atom_site_adp_type
_atom_site_occupancy
_atom_site_symmetry_multiplicity
_atom_site_calc_flag
_atom_site_refinement_flags
_atom_site_disorder_group
_atom_site_attached_hydrogens
Cu1 Cu 0.19685(5) 0.97911(5) 0.37026(8) 0.0751(5) Uani 1 1 d D . .
Cu2 Cu 0.13864(5) 0.88113(5) 0.49330(8) 0.0708(5) Uani 1 1 d D . .
Cu3 Cu 0.27447(5) 0.92543(6) 0.44075(9) 0.0873(6) Uani 1 1 d D . .
O2 O 0.1984(3) 1.0477(3) 0.3292(4) 0.078(2) Uani 1 1 d . . .
O3 O 0.2312(3) 1.0830(3) 0.4293(5) 0.077(2) Uani 1 1 d . . .
O4 O 0.2482(4) 1.2387(3) 0.2283(5) 0.101(3) Uani 1 1 d . . .
O5 O 0.1859(3) 1.2301(3) 0.3037(6) 0.118(4) Uani 1 1 d . . .
N1 N 0.1184(3) 0.9499(3) 0.3985(5) 0.062(3) Uani 1 1 d . . .
N2 N 0.0966(3) 0.9151(3) 0.4509(5) 0.062(3) Uani 1 1 d . . .
N3 N 0.1837(4) 0.8496(4) 0.5316(6) 0.090(3) Uani 1 1 d . . .
N4 N 0.2387(4) 0.8684(4) 0.5061(6) 0.091(3) Uani 1 1 d . . .
N5 N 0.3076(5) 0.9843(4) 0.3756(6) 0.104(4) Uani 1 1 d . . .
N6 N 0.2764(4) 1.0059(4) 0.3423(7) 0.097(4) Uani 1 1 d . . .
C1 C 0.0788(5) 0.9612(4) 0.3775(7) 0.076(4) Uani 1 1 d . . .
H1 H 0.0828 0.9842 0.3407 0.092 Uiso 1 1 calc R . .
C2 C 0.0293(4) 0.9338(4) 0.4179(7) 0.076(4) Uani 1 1 d . . .
H2 H -0.0048 0.9351 0.4140 0.091 Uiso 1 1 calc R . .
C3 C 0.0427(4) 0.9049(4) 0.4642(6) 0.074(4) Uani 1 1 d . . .
H3 H 0.0189 0.8822 0.4988 0.088 Uiso 1 1 calc R . .
C4 C 0.1683(6) 0.8084(6) 0.5794(10) 0.137(7) Uani 1 1 d D . .
H4 H 0.1339 0.7909 0.6036 0.165 Uiso 1 1 calc R . .
C5 C 0.2147(7) 0.7970(7) 0.5855(10) 0.149(8) Uani 1 1 d D . .
H5 H 0.2166 0.7697 0.6127 0.179 Uiso 1 1 calc R . .
C6 C 0.2573(6) 0.8363(7) 0.5413(10) 0.128(6) Uani 1 1 d D . .
H6 H 0.2939 0.8402 0.5364 0.153 Uiso 1 1 calc R . .
C7 C 0.3606(7) 1.0122(7) 0.3500(12) 0.159(9) Uani 1 1 d . . .
H7 H 0.3916 1.0070 0.3611 0.191 Uiso 1 1 calc R . .
C8 C 0.3605(7) 1.0515(7) 0.3027(11) 0.164(9) Uani 1 1 d . . .
H8 H 0.3923 1.0769 0.2770 0.197 Uiso 1 1 calc R . .
C9 C 0.3083(6) 1.0467(6) 0.3004(8) 0.116(6) Uani 1 1 d . . .
H9 H 0.2970 1.0682 0.2741 0.139 Uiso 1 1 calc R . .
C10 C 0.2154(5) 1.0878(5) 0.3726(9) 0.077(4) Uani 1 1 d . . .
C11 C 0.2208(5) 1.1455(4) 0.3512(8) 0.097(5) Uani 1 1 d . . .
H11A H 0.2016 1.1560 0.3850 0.117 Uiso 1 1 calc R . .
H11B H 0.2617 1.1745 0.3529 0.117 Uiso 1 1 calc R . .
C12 C 0.1999(6) 1.1513(5) 0.2888(10) 0.125(6) Uani 1 1 d . . .
H12A H 0.1583 1.1252 0.2873 0.150 Uiso 1 1 calc R . .
H12B H 0.2172 1.1395 0.2540 0.150 Uiso 1 1 calc R . .
C13 C 0.2121(6) 1.2111(5) 0.2743(9) 0.099(5) Uani 1 1 d . . .
O1W O 0.1598(4) 0.9120(4) 0.2725(6) 0.152(4) Uiso 1 1 d . . 2
O2W O 0.0932(4) 0.7999(4) 0.4124(6) 0.149(3) Uiso 1 1 d . . 2
O4W O 0.1507(9) 1.0040(9) 0.2013(14) 0.187(9) Uiso 0.50 1 d P . 2
O5W O 0.3386(9) 1.2117(8) 0.1877(13) 0.176(8) Uiso 0.50 1 d P . 2
O3W O 0.2844(12) 1.0034(12) 0.5281(19) 0.255(13) Uiso 0.50 1 d P . 2
O1A O 0.1961(4) 0.9137(5) 0.4206(6) 0.069(3) Uiso 0.684(12) 1 d PD 1 .
H111 H 0.1837(7) 0.8883(9) 0.3925(10) 0.083 Uiso 0.684(12) 1 d PD 1 .
O1B O 0.2118(9) 0.9472(11) 0.4465(14) 0.069(3) Uiso 0.316(12) 1 d PD 2 .
H112 H 0.2231(8) 0.9693(13) 0.4776(13) 0.083 Uiso 0.316(12) 1 d PD 2 .

loop_
_atom_site_aniso_label
_atom_site_aniso_U_11
_atom_site_aniso_U_22
_atom_site_aniso_U_33
_atom_site_aniso_U_23
_atom_site_aniso_U_13
_atom_site_aniso_U_12
Cu1 0.0736(9) 0.0734(9) 0.0852(14) 0.0033(8) 0.0166(8) 0.0418(7)
Cu2 0.0621(8) 0.0556(8) 0.0963(14) 0.0002(7) -0.0026(7) 0.0306(6)
Cu3 0.0658(9) 0.0940(11) 0.1123(17) -0.0280(10) -0.0141(9) 0.0476(8)
O2 0.089(5) 0.058(5) 0.084(8) -0.003(4) 0.015(4) 0.034(4)
O3 0.084(5) 0.075(5) 0.082(9) 0.001(5) 0.009(5) 0.047(4)
O4 0.137(7) 0.085(6) 0.099(10) 0.026(5) 0.039(6) 0.068(5)
O5 0.112(7) 0.072(5) 0.171(12) 0.018(6) 0.034(6) 0.047(5)
N1 0.058(5) 0.056(5) 0.084(9) 0.004(5) 0.002(5) 0.037(5)
N2 0.058(5) 0.039(5) 0.088(10) 0.003(5) 0.001(5) 0.023(4)
N3 0.090(7) 0.066(6) 0.123(12) 0.005(6) -0.007(7) 0.046(6)
N4 0.088(7) 0.118(8) 0.101(11) -0.034(7) -0.029(6) 0.078(7)
N5 0.060(7) 0.074(7) 0.175(14) -0.017(7) 0.022(7) 0.030(6)
N6 0.088(7) 0.076(7) 0.119(13) -0.009(6) 0.042(7) 0.034(6)
C1 0.073(8) 0.063(7) 0.095(13) -0.003(6) -0.004(7) 0.035(6)
C2 0.059(7) 0.072(7) 0.102(13) 0.003(7) -0.007(7) 0.037(6)
C3 0.057(7) 0.070(7) 0.099(13) 0.000(7) 0.007(6) 0.036(6)
C4 0.138(13) 0.124(12) 0.17(2) 0.024(12) -0.020(12) 0.080(11)
C5 0.134(14) 0.140(15) 0.21(3) 0.010(14) -0.033(13) 0.099(13)
C6 0.128(13) 0.126(13) 0.16(2) -0.057(11) -0.067(13) 0.083(12)
C7 0.100(13) 0.113(13) 0.26(3) 0.006(14) 0.063(14) 0.050(11)
C8 0.121(14) 0.100(13) 0.24(3) 0.015(13) 0.077(14) 0.033(11)
C9 0.091(11) 0.128(12) 0.137(18) 0.011(10) 0.056(10) 0.061(10)
C10 0.058(7) 0.063(8) 0.117(16) 0.014(9) 0.017(8) 0.035(6)
C11 0.087(8) 0.064(8) 0.142(18) -0.014(8) -0.016(9) 0.039(7)
C12 0.148(13) 0.081(10) 0.15(2) 0.002(9) -0.014(11) 0.058(9)
C13 0.128(12) 0.051(8) 0.127(17) 0.018(8) 0.023(10) 0.052(8)

loop_
_atom_type_symbol
_atom_type_description
_atom_type_scat_dispersion_real
_atom_type_scat_dispersion_imag
_atom_type_scat_source
C C 0.0033 0.0016 'International Tables Vol C Tables 4.2.6.8 and 6.1.1.4'
H H 0.0000 0.0000 'International Tables Vol C Tables 4.2.6.8 and 6.1.1.4'
Cu Cu 0.3201 1.2651 'International Tables Vol C Tables 4.2.6.8 and 6.1.1.4'
N N 0.0061 0.0033 'International Tables Vol C Tables 4.2.6.8 and 6.1.1.4'
O O 0.0106 0.0060 'International Tables Vol C Tables 4.2.6.8 and 6.1.1.4'

loop_
_geom_angle_atom_site_label_1
_geom_angle_atom_site_label_2
_geom_angle_atom_site_label_3
_geom_angle
_geom_angle_site_symmetry_1
_geom_angle_site_symmetry_3
O1B Cu1 N1 90.6(7) . .
O1B Cu1 N6 87.8(7) . .
N1 Cu1 N6 177.7(4) . .
O1B Cu1 O2 147.1(9) . .
N1 Cu1 O2 90.7(3) . .
N6 Cu1 O2 91.5(4) . .
O1B Cu1 O1A 27.4(7) . .
N1 Cu1 O1A 87.9(4) . .
N6 Cu1 O1A 89.9(5) . .
O2 Cu1 O1A 174.2(5) . .
O1B Cu1 O1W 114.2(9) . .
N1 Cu1 O1W 88.9(3) . .
N6 Cu1 O1W 90.2(4) . .
O2 Cu1 O1W 98.8(3) . .
O1A Cu1 O1W 86.8(4) . .
O1B Cu1 C10 120.5(10) . .
N1 Cu1 C10 90.5(3) . .
N6 Cu1 C10 91.7(4) . .
O2 Cu1 C10 26.6(4) . .
O1A Cu1 C10 147.7(6) . .
O1W Cu1 C10 125.4(5) . .
O1B Cu1 Cu2 34.2(6) . .
N1 Cu1 Cu2 58.7(3) . .
N6 Cu1 Cu2 119.4(4) . .
O2 Cu1 Cu2 144.0(2) . .
O1A Cu1 Cu2 32.2(3) . .
O1W Cu1 Cu2 99.0(2) . .
C10 Cu1 Cu2 126.3(4) . .
O1B Cu1 Cu3 32.1(7) . .
N1 Cu1 Cu3 118.8(3) . .
N6 Cu1 Cu3 59.2(4) . .
O2 Cu1 Cu3 146.4(2) . .
O1A Cu1 Cu3 32.7(3) . .
O1W Cu1 Cu3 97.6(2) . .
C10 Cu1 Cu3 129.2(3) . .
Cu2 Cu1 Cu3 60.19(4) . .
N3 Cu2 N2 176.8(5) . .
N3 Cu2 O1A 88.3(5) . .
N2 Cu2 O1A 88.5(4) . .
N3 Cu2 O3 91.3(4) . 11_456
N2 Cu2 O3 91.9(4) . 11_456
O1A Cu2 O3 176.7(5) . 11_456
N3 Cu2 O1B 91.4(6) . .
N2 Cu2 O1B 85.6(6) . .
O1A Cu2 O1B 26.3(6) . .
O3 Cu2 O1B 150.5(8) 11_456 .
N3 Cu2 O2W 91.0(4) . .
N2 Cu2 O2W 88.7(3) . .
O1A Cu2 O2W 80.5(5) . .
O3 Cu2 O2W 102.8(3) 11_456 .
O1B Cu2 O2W 106.5(8) . .
N3 Cu2 Cu1 118.9(4) . .
N2 Cu2 Cu1 57.9(3) . .
O1A Cu2 Cu1 32.8(3) . .
O3 Cu2 Cu1 146.3(2) 11_456 .
O1B Cu2 Cu1 30.5(6) . .
O2W Cu2 Cu1 91.9(2) . .
N3 Cu2 Cu3 59.0(3) . .
N2 Cu2 Cu3 117.8(3) . .
O1A Cu2 Cu3 32.0(3) . .
O3 Cu2 Cu3 146.2(2) 11_456 .
O1B Cu2 Cu3 34.5(6) . .
O2W Cu2 Cu3 94.1(2) . .
Cu1 Cu2 Cu3 59.96(4) . .
N4 Cu3 N5 176.8(4) . .
N4 Cu3 O4 91.9(4) . 18_655
N5 Cu3 O4 91.2(4) . 18_655
N4 Cu3 O1A 86.9(4) . .
N5 Cu3 O1A 90.4(5) . .
O4 Cu3 O1A 160.1(5) 18_655 .
N4 Cu3 O1B 92.0(7) . .
N5 Cu3 O1B 84.9(7) . .
O4 Cu3 O1B 172.5(8) 18_655 .
O1A Cu3 O1B 26.8(6) . .
N4 Cu3 O3W 89.1(8) . .
N5 Cu3 O3W 89.1(8) . .
O4 Cu3 O3W 113.1(7) 18_655 .
O1A Cu3 O3W 86.7(7) . .
O1B Cu3 O3W 60.6(10) . .
N4 Cu3 C13 93.2(4) . 18_655
N5 Cu3 C13 89.8(5) . 18_655
O4 Cu3 C13 27.2(4) 18_655 18_655
O1A Cu3 C13 133.0(5) . 18_655
O1B Cu3 C13 158.6(9) . 18_655
O3W Cu3 C13 140.2(7) . 18_655
N4 Cu3 Cu1 118.0(3) . .
N5 Cu3 Cu1 59.1(4) . .
O4 Cu3 Cu1 149.1(3) 18_655 .
O1A Cu3 Cu1 33.0(3) . .
O1B Cu3 Cu1 29.6(7) . .
O3W Cu3 Cu1 77.5(7) . .
C13 Cu3 Cu1 133.6(4) 18_655 .
N4 Cu3 Cu2 58.2(3) . .
N5 Cu3 Cu2 118.8(4) . .
O4 Cu3 Cu2 149.6(3) 18_655 .
O1A Cu3 Cu2 31.7(3) . .
O1B Cu3 Cu2 35.6(6) . .
O3W Cu3 Cu2 74.6(6) . .
C13 Cu3 Cu2 138.1(3) 18_655 .
Cu1 Cu3 Cu2 59.85(4) . .
C10 O2 Cu1 108.9(9) . .
C10 O3 Cu2 129.9(8) . 12_666
C13 O4 Cu3 107.2(7) . 17_455
C1 N1 N2 107.1(8) . .
C1 N1 Cu1 131.0(9) . .
N2 N1 Cu1 121.7(7) . .
N1 N2 C3 110.4(8) . .
N1 N2 Cu2 121.1(6) . .
C3 N2 Cu2 128.4(8) . .
C4 N3 N4 112.8(10) . .
C4 N3 Cu2 129.0(10) . .
N4 N3 Cu2 118.1(9) . .
C6 N4 N3 103.4(12) . .
C6 N4 Cu3 131.9(11) . .
N3 N4 Cu3 124.7(8) . .
C7 N5 N6 105.7(13) . .
C7 N5 Cu3 131.1(14) . .
N6 N5 Cu3 123.2(9) . .
C9 N6 N5 112.4(11) . .
C9 N6 Cu1 128.9(12) . .
N5 N6 Cu1 118.3(10) . .
N1 C1 C2 110.7(11) . .
N1 C1 H1 124.6 . .
C2 C1 H1 124.6 . .
C3 C2 C1 104.0(9) . .
C3 C2 H2 128.0 . .
C1 C2 H2 128.0 . .
N2 C3 C2 107.8(10) . .
N2 C3 H3 126.1 . .
C2 C3 H3 126.1 . .
N3 C4 C5 107.0(14) . .
N3 C4 H4 126.5 . .
C5 C4 H4 126.5 . .
C6 C5 C4 104.6(14) . .
C6 C5 H5 127.7 . .
C4 C5 H5 127.7 . .
N4 C6 C5 112.1(13) . .
N4 C6 H6 123.9 . .
C5 C6 H6 123.9 . .
N5 C7 C8 106.2(15) . .
N5 C7 H7 126.9 . .
C8 C7 H7 126.9 . .
C9 C8 C7 110.0(15) . .
C9 C8 H8 125.0 . .
C7 C8 H8 125.0 . .
N6 C9 C8 105.7(15) . .
N6 C9 H9 127.2 . .
C8 C9 H9 127.2 . .
O3 C10 O2 122.4(11) . .
O3 C10 C11 119.6(14) . .
O2 C10 C11 117.8(15) . .
O3 C10 Cu1 78.1(7) . .
O2 C10 Cu1 44.4(6) . .
C11 C10 Cu1 162.2(12) . .
C12 C11 C10 121.0(12) . .
C12 C11 H11A 107.1 . .
C10 C11 H11A 107.1 . .
C12 C11 H11B 107.1 . .
C10 C11 H11B 107.1 . .
H11A C11 H11B 106.8 . .
C11 C12 C13 113.9(13) . .
C11 C12 H12A 108.8 . .
C13 C12 H12A 108.8 . .
C11 C12 H12B 108.8 . .
C13 C12 H12B 108.8 . .
H12A C12 H12B 107.7 . .
O5 C13 O4 123.1(11) . .
O5 C13 C12 119.5(15) . .
O4 C13 C12 117.3(13) . .
O5 C13 Cu3 77.8(7) . 17_455
O4 C13 Cu3 45.5(5) . 17_455
C12 C13 Cu3 162.6(12) . 17_455
Cu2 O1A Cu3 116.2(6) . .
Cu2 O1A Cu1 114.9(5) . .
Cu3 O1A Cu1 114.3(5) . .
Cu2 O1A H111 104.0(13) . .
Cu3 O1A H111 103.4(13) . .
Cu1 O1A H111 101.3(14) . .
Cu1 O1B Cu3 118.3(12) . .
Cu1 O1B Cu2 115.3(10) . .
Cu3 O1B Cu2 109.9(10) . .
Cu1 O1B H112 113(2) . .
Cu3 O1B H112 101(2) . .
Cu2 O1B H112 97(2) . .

loop_
_geom_bond_atom_site_label_1
_geom_bond_atom_site_label_2
_geom_bond_distance
_geom_bond_site_symmetry_2
Cu1 O1B 1.88(2) .
Cu1 N1 1.913(8) .
Cu1 N6 1.950(10) .
Cu1 O2 1.985(7) .
Cu1 O1A 2.005(10) .
Cu1 O1W 2.497(11) .
Cu1 C10 2.682(11) .
Cu1 Cu2 3.352(2) .
Cu1 Cu3 3.356(2) .
Cu2 N3 1.933(9) .
Cu2 N2 1.950(8) .
Cu2 O1A 1.971(10) .
Cu2 O3 2.012(9) 11_456
Cu2 O1B 2.08(2) .
Cu2 O2W 2.480(10) .
Cu2 Cu3 3.3634(19) .
Cu3 N4 1.866(12) .
Cu3 N5 1.885(12) .
Cu3 O4 1.977(7) 18_655
Cu3 O1A 1.990(9) .
Cu3 O1B 2.03(2) .
Cu3 O3W 2.62(3) .
Cu3 C13 2.646(12) 18_655
O2 C10 1.270(15) .
O3 C10 1.240(15) .
O3 Cu2 2.012(9) 12_666
O4 C13 1.267(15) .
O4 Cu3 1.977(7) 17_455
O5 C13 1.199(13) .
N1 C1 1.303(10) .
N1 N2 1.325(11) .
N2 C3 1.348(10) .
N3 C4 1.357(16) .
N3 N4 1.386(12) .
N4 C6 1.377(16) .
N5 C7 1.327(15) .
N5 N6 1.393(13) .
N6 C9 1.298(15) .
C1 C2 1.401(14) .
C1 H1 0.9300 .
C2 C3 1.362(14) .
C2 H2 0.9300 .
C3 H3 0.9300 .
C4 C5 1.417(13) .
C4 H4 0.9300 .
C5 C6 1.407(15) .
C5 H5 0.9300 .
C6 H6 0.9300 .
C7 C8 1.41(2) .
C7 H7 0.9300 .
C8 C9 1.333(17) .
C8 H8 0.9300 .
C9 H9 0.9300 .
C10 C11 1.530(15) .
C11 C12 1.408(18) .
C11 H11A 0.9700 .
C11 H11B 0.9700 .
C12 C13 1.486(14) .
C12 H12A 0.9700 .
C12 H12B 0.9700 .
C13 Cu3 2.646(12) 17_455
O1A H111 0.81(2) .
O1B H112 0.81(2) .

loop_
_geom_torsion_atom_site_label_1
_geom_torsion_atom_site_label_2
_geom_torsion_atom_site_label_3
_geom_torsion_atom_site_label_4
_geom_torsion
_geom_torsion_site_symmetry_1
_geom_torsion_site_symmetry_4
O1B Cu1 Cu2 N3 -28.1(15) . .
N1 Cu1 Cu2 N3 175.4(5) . .
N6 Cu1 Cu2 N3 -3.2(5) . .
O2 Cu1 Cu2 N3 -149.0(5) . .
O1A Cu1 Cu2 N3 23.1(8) . .
O1W Cu1 Cu2 N3 92.2(4) . .
C10 Cu1 Cu2 N3 -120.3(5) . .
Cu3 Cu1 Cu2 N3 -1.4(3) . .
O1B Cu1 Cu2 N2 152.4(15) . .
N1 Cu1 Cu2 N2 -4.1(5) . .
N6 Cu1 Cu2 N2 177.3(4) . .
O2 Cu1 Cu2 N2 31.5(5) . .
O1A Cu1 Cu2 N2 -156.4(8) . .
O1W Cu1 Cu2 N2 -87.3(4) . .
C10 Cu1 Cu2 N2 60.2(5) . .
Cu3 Cu1 Cu2 N2 179.1(3) . .
O1B Cu1 Cu2 O1A -51.2(12) . .
N1 Cu1 Cu2 O1A 152.3(8) . .
N6 Cu1 Cu2 O1A -26.3(8) . .
O2 Cu1 Cu2 O1A -172.1(8) . .
O1W Cu1 Cu2 O1A 69.1(7) . .
C10 Cu1 Cu2 O1A -143.4(8) . .
Cu3 Cu1 Cu2 O1A -24.5(7) . .
O1B Cu1 Cu2 O3 123.0(15) . 11_456
N1 Cu1 Cu2 O3 -33.5(5) . 11_456
N6 Cu1 Cu2 O3 147.9(6) . 11_456
O2 Cu1 Cu2 O3 2.1(6) . 11_456
O1A Cu1 Cu2 O3 174.2(8) . 11_456
O1W Cu1 Cu2 O3 -116.7(5) . 11_456
C10 Cu1 Cu2 O3 30.8(7) . 11_456
Cu3 Cu1 Cu2 O3 149.7(4) . 11_456
N1 Cu1 Cu2 O1B -156.5(15) . .
N6 Cu1 Cu2 O1B 24.9(15) . .
O2 Cu1 Cu2 O1B -120.9(15) . .
O1A Cu1 Cu2 O1B 51.2(12) . .
O1W Cu1 Cu2 O1B 120.3(15) . .
C10 Cu1 Cu2 O1B -92.2(15) . .
Cu3 Cu1 Cu2 O1B 26.7(15) . .
O1B Cu1 Cu2 O2W -120.3(15) . .
N1 Cu1 Cu2 O2W 83.1(4) . .
N6 Cu1 Cu2 O2W -95.4(4) . .
O2 Cu1 Cu2 O2W 118.7(4) . .
O1A Cu1 Cu2 O2W -69.1(7) . .
O1W Cu1 Cu2 O2W 0.0(3) . .
C10 Cu1 Cu2 O2W 147.5(4) . .
Cu3 Cu1 Cu2 O2W -93.7(2) . .
O1B Cu1 Cu2 Cu3 -26.7(15) . .
N1 Cu1 Cu2 Cu3 176.8(3) . .
N6 Cu1 Cu2 Cu3 -1.7(3) . .
O2 Cu1 Cu2 Cu3 -147.6(4) . .
O1A Cu1 Cu2 Cu3 24.5(7) . .
O1W Cu1 Cu2 Cu3 93.7(2) . .
C10 Cu1 Cu2 Cu3 -118.9(3) . .
O1B Cu1 Cu3 N4 31.2(15) . .
N1 Cu1 Cu3 N4 -0.2(4) . .
N6 Cu1 Cu3 N4 -178.8(5) . .
O2 Cu1 Cu3 N4 148.3(6) . .
O1A Cu1 Cu3 N4 -21.3(8) . .
O1W Cu1 Cu3 N4 -93.1(4) . .
C10 Cu1 Cu3 N4 117.3(5) . .
Cu2 Cu1 Cu3 N4 2.9(3) . .
O1B Cu1 Cu3 N5 -147.5(15) . .
N1 Cu1 Cu3 N5 -178.9(5) . .
N6 Cu1 Cu3 N5 2.5(5) . .
O2 Cu1 Cu3 N5 -30.4(6) . .
O1A Cu1 Cu3 N5 160.0(8) . .
O1W Cu1 Cu3 N5 88.2(4) . .
C10 Cu1 Cu3 N5 -61.4(6) . .
Cu2 Cu1 Cu3 N5 -175.8(4) . .
O1B Cu1 Cu3 O4 -165.3(16) . 18_655
N1 Cu1 Cu3 O4 163.3(6) . 18_655
N6 Cu1 Cu3 O4 -15.4(6) . 18_655
O2 Cu1 Cu3 O4 -48.3(7) . 18_655
O1A Cu1 Cu3 O4 142.2(9) . 18_655
O1W Cu1 Cu3 O4 70.4(5) . 18_655
C10 Cu1 Cu3 O4 -79.3(7) . 18_655
Cu2 Cu1 Cu3 O4 166.4(5) . 18_655
O1B Cu1 Cu3 O1A 52.5(12) . .
N1 Cu1 Cu3 O1A 21.1(8) . .
N6 Cu1 Cu3 O1A -157.5(8) . .
O2 Cu1 Cu3 O1A 169.6(8) . .
O1W Cu1 Cu3 O1A -71.8(8) . .
C10 Cu1 Cu3 O1A 138.6(8) . .
Cu2 Cu1 Cu3 O1A 24.2(7) . .
N1 Cu1 Cu3 O1B -31.4(15) . .
N6 Cu1 Cu3 O1B 149.9(16) . .
O2 Cu1 Cu3 O1B 117.1(16) . .
O1A Cu1 Cu3 O1B -52.5(12) . .
O1W Cu1 Cu3 O1B -124.3(15) . .
C10 Cu1 Cu3 O1B 86.0(16) . .
Cu2 Cu1 Cu3 O1B -28.3(15) . .
O1B Cu1 Cu3 O3W -51.0(16) . .
N1 Cu1 Cu3 O3W -82.4(8) . .
N6 Cu1 Cu3 O3W 99.0(8) . .
O2 Cu1 Cu3 O3W 66.1(8) . .
O1A Cu1 Cu3 O3W -103.5(10) . .
O1W Cu1 Cu3 O3W -175.3(7) . .
C10 Cu1 Cu3 O3W 35.1(8) . .
Cu2 Cu1 Cu3 O3W -79.3(7) . .
O1B Cu1 Cu3 C13 157.7(16) . 18_655
N1 Cu1 Cu3 C13 126.3(5) . 18_655
N6 Cu1 Cu3 C13 -52.3(6) . 18_655
O2 Cu1 Cu3 C13 -85.2(6) . 18_655
O1A Cu1 Cu3 C13 105.2(8) . 18_655
O1W Cu1 Cu3 C13 33.4(5) . 18_655
C10 Cu1 Cu3 C13 -116.2(6) . 18_655
Cu2 Cu1 Cu3 C13 129.4(4) . 18_655
O1B Cu1 Cu3 Cu2 28.3(15) . .
N1 Cu1 Cu3 Cu2 -3.1(3) . .
N6 Cu1 Cu3 Cu2 178.2(4) . .
O2 Cu1 Cu3 Cu2 145.4(4) . .
O1A Cu1 Cu3 Cu2 -24.2(7) . .
O1W Cu1 Cu3 Cu2 -96.0(2) . .
C10 Cu1 Cu3 Cu2 114.4(4) . .
N3 Cu2 Cu3 N4 1.6(5) . .
N2 Cu2 Cu3 N4 -177.9(4) . .
O1A Cu2 Cu3 N4 -151.8(8) . .
O3 Cu2 Cu3 N4 33.3(5) 11_456 .
O1B Cu2 Cu3 N4 159.3(15) . .
O2W Cu2 Cu3 N4 -87.1(4) . .
Cu1 Cu2 Cu3 N4 -177.0(4) . .
N3 Cu2 Cu3 N5 -177.3(5) . .
N2 Cu2 Cu3 N5 3.2(5) . .
O1A Cu2 Cu3 N5 29.2(8) . .
O3 Cu2 Cu3 N5 -145.7(5) 11_456 .
O1B Cu2 Cu3 N5 -19.6(15) . .
O2W Cu2 Cu3 N5 93.9(4) . .
Cu1 Cu2 Cu3 N5 4.1(4) . .
N3 Cu2 Cu3 O4 12.4(7) . 18_655
N2 Cu2 Cu3 O4 -167.0(6) . 18_655
O1A Cu2 Cu3 O4 -141.0(9) . 18_655
O3 Cu2 Cu3 O4 44.1(7) 11_456 18_655
O1B Cu2 Cu3 O4 170.1(15) . 18_655
O2W Cu2 Cu3 O4 -76.3(6) . 18_655
Cu1 Cu2 Cu3 O4 -166.1(5) . 18_655
N3 Cu2 Cu3 O1A 153.4(8) . .
N2 Cu2 Cu3 O1A -26.0(8) . .
O3 Cu2 Cu3 O1A -174.9(8) 11_456 .
O1B Cu2 Cu3 O1A -48.9(12) . .
O2W Cu2 Cu3 O1A 64.7(7) . .
Cu1 Cu2 Cu3 O1A -25.1(7) . .
N3 Cu2 Cu3 O1B -157.7(14) . .
N2 Cu2 Cu3 O1B 22.8(14) . .
O1A Cu2 Cu3 O1B 48.9(12) . .
O3 Cu2 Cu3 O1B -126.1(15) 11_456 .
O2W Cu2 Cu3 O1B 113.5(14) . .
Cu1 Cu2 Cu3 O1B 23.7(14) . .
N3 Cu2 Cu3 O3W -97.1(9) . .
N2 Cu2 Cu3 O3W 83.4(8) . .
O1A Cu2 Cu3 O3W 109.4(10) . .
O3 Cu2 Cu3 O3W -65.5(9) 11_456 .
O1B Cu2 Cu3 O3W 60.6(16) . .
O2W Cu2 Cu3 O3W 174.1(8) . .
Cu1 Cu2 Cu3 O3W 84.3(8) . .
N3 Cu2 Cu3 C13 55.4(7) . 18_655
N2 Cu2 Cu3 C13 -124.1(6) . 18_655
O1A Cu2 Cu3 C13 -98.1(9) . 18_655
O3 Cu2 Cu3 C13 87.0(7) 11_456 18_655
O1B Cu2 Cu3 C13 -146.9(15) . 18_655
O2W Cu2 Cu3 C13 -33.4(6) . 18_655
Cu1 Cu2 Cu3 C13 -123.2(6) . 18_655
N3 Cu2 Cu3 Cu1 178.5(4) . .
N2 Cu2 Cu3 Cu1 -0.9(3) . .
O1A Cu2 Cu3 Cu1 25.1(7) . .
O3 Cu2 Cu3 Cu1 -149.8(4) 11_456 .
O1B Cu2 Cu3 Cu1 -23.7(14) . .
O2W Cu2 Cu3 Cu1 89.8(2) . .
O1B Cu1 O2 C10 -2.5(14) . .
N1 Cu1 O2 C10 89.7(7) . .
N6 Cu1 O2 C10 -90.8(8) . .
O1W Cu1 O2 C10 178.7(7) . .
Cu2 Cu1 O2 C10 59.9(8) . .
Cu3 Cu1 O2 C10 -63.0(9) . .
O1B Cu1 N1 C1 167.4(13) . .
O2 Cu1 N1 C1 20.3(10) . .
O1A Cu1 N1 C1 -165.3(10) . .
O1W Cu1 N1 C1 -78.4(10) . .
C10 Cu1 N1 C1 47.0(10) . .
Cu2 Cu1 N1 C1 -179.7(10) . .
Cu3 Cu1 N1 C1 -176.5(8) . .
O1B Cu1 N1 N2 -6.8(12) . .
O2 Cu1 N1 N2 -153.9(8) . .
O1A Cu1 N1 N2 20.5(9) . .
O1W Cu1 N1 N2 107.3(8) . .
C10 Cu1 N1 N2 -127.3(9) . .
Cu2 Cu1 N1 N2 6.1(6) . .
Cu3 Cu1 N1 N2 9.2(9) . .
C1 N1 N2 C3 -1.1(11) . .
Cu1 N1 N2 C3 174.3(6) . .
C1 N1 N2 Cu2 174.1(6) . .
Cu1 N1 N2 Cu2 -10.5(11) . .
O1A Cu2 N2 N1 -6.6(9) . .
O3 Cu2 N2 N1 170.2(8) 11_456 .
O1B Cu2 N2 N1 19.6(11) . .
O2W Cu2 N2 N1 -87.1(8) . .
Cu1 Cu2 N2 N1 6.0(6) . .
Cu3 Cu2 N2 N1 6.9(9) . .
O1A Cu2 N2 C3 167.7(9) . .
O3 Cu2 N2 C3 -15.6(9) 11_456 .
O1B Cu2 N2 C3 -166.1(12) . .
O2W Cu2 N2 C3 87.2(9) . .
Cu1 Cu2 N2 C3 -179.8(10) . .
Cu3 Cu2 N2 C3 -178.8(7) . .
O1A Cu2 N3 C4 -164.9(14) . .
O3 Cu2 N3 C4 18.3(14) 11_456 .
O1B Cu2 N3 C4 168.9(16) . .
O2W Cu2 N3 C4 -84.5(14) . .
Cu1 Cu2 N3 C4 -177.2(12) . .
Cu3 Cu2 N3 C4 -178.7(15) . .
O1A Cu2 N3 N4 11.7(9) . .
O3 Cu2 N3 N4 -165.1(8) 11_456 .
O1B Cu2 N3 N4 -14.5(11) . .
O2W Cu2 N3 N4 92.1(8) . .
Cu1 Cu2 N3 N4 -0.6(9) . .
Cu3 Cu2 N3 N4 -2.1(6) . .
C4 N3 N4 C6 -0.2(15) . .
Cu2 N3 N4 C6 -177.4(8) . .
C4 N3 N4 Cu3 -179.0(10) . .
Cu2 N3 N4 Cu3 3.9(12) . .
O4 Cu3 N4 C6 4.8(12) 18_655 .
O1A Cu3 N4 C6 164.9(13) . .
O1B Cu3 N4 C6 -168.8(14) . .
O3W Cu3 N4 C6 -108.3(13) . .
C13 Cu3 N4 C6 32.0(13) 18_655 .
Cu1 Cu3 N4 C6 176.3(11) . .
Cu2 Cu3 N4 C6 179.3(13) . .
O4 Cu3 N4 N3 -176.9(9) 18_655 .
O1A Cu3 N4 N3 -16.7(9) . .
O1B Cu3 N4 N3 9.6(12) . .
O3W Cu3 N4 N3 70.1(11) . .
C13 Cu3 N4 N3 -149.6(9) 18_655 .
Cu1 Cu3 N4 N3 -5.3(10) . .
Cu2 Cu3 N4 N3 -2.3(7) . .
O4 Cu3 N5 C7 -10.4(14) 18_655 .
O1A Cu3 N5 C7 -170.6(14) . .
O1B Cu3 N5 C7 163.2(16) . .
O3W Cu3 N5 C7 102.7(15) . .
C13 Cu3 N5 C7 -37.5(14) 18_655 .
Cu1 Cu3 N5 C7 178.7(15) . .
Cu2 Cu3 N5 C7 174.6(13) . .
O4 Cu3 N5 N6 167.4(9) 18_655 .
O1A Cu3 N5 N6 7.2(10) . .
O1B Cu3 N5 N6 -19.0(12) . .
O3W Cu3 N5 N6 -79.5(11) . .
C13 Cu3 N5 N6 140.2(10) 18_655 .
Cu1 Cu3 N5 N6 -3.5(8) . .
Cu2 Cu3 N5 N6 -7.7(11) . .
C7 N5 N6 C9 -2.7(16) . .
Cu3 N5 N6 C9 179.0(10) . .
C7 N5 N6 Cu1 -175.8(10) . .
Cu3 N5 N6 Cu1 5.9(13) . .
O1B Cu1 N6 C9 -159.6(16) . .
O2 Cu1 N6 C9 -12.5(13) . .
O1A Cu1 N6 C9 173.1(14) . .
O1W Cu1 N6 C9 86.2(13) . .
C10 Cu1 N6 C9 -39.2(14) . .
Cu2 Cu1 N6 C9 -173.3(12) . .
Cu3 Cu1 N6 C9 -175.0(14) . .
O1B Cu1 N6 N5 12.2(12) . .
O2 Cu1 N6 N5 159.3(8) . .
O1A Cu1 N6 N5 -15.1(9) . .
O1W Cu1 N6 N5 -102.0(8) . .
C10 Cu1 N6 N5 132.6(9) . .
Cu2 Cu1 N6 N5 -1.5(10) . .
Cu3 Cu1 N6 N5 -3.2(7) . .
N2 N1 C1 C2 1.1(12) . .
Cu1 N1 C1 C2 -173.8(7) . .
N1 C1 C2 C3 -0.6(13) . .
N1 N2 C3 C2 0.8(12) . .
Cu2 N2 C3 C2 -174.0(8) . .
C1 C2 C3 N2 -0.1(12) . .
N4 N3 C4 C5 -1.9(18) . .
Cu2 N3 C4 C5 174.9(10) . .
N3 C4 C5 C6 3.1(19) . .
N3 N4 C6 C5 2.3(17) . .
Cu3 N4 C6 C5 -179.0(11) . .
C4 C5 C6 N4 -3(2) . .
N6 N5 C7 C8 1.6(19) . .
Cu3 N5 C7 C8 179.6(12) . .
N5 C7 C8 C9 0(2) . .
N5 N6 C9 C8 2.6(17) . .
Cu1 N6 C9 C8 174.8(11) . .
C7 C8 C9 N6 -2(2) . .
Cu2 O3 C10 O2 -178.0(6) 12_666 .
Cu2 O3 C10 C11 6.9(17) 12_666 .
Cu2 O3 C10 Cu1 -175.3(8) 12_666 .
Cu1 O2 C10 O3 3.8(14) . .
Cu1 O2 C10 C11 179.0(7) . .
O1B Cu1 C10 O3 1.7(10) . .
N1 Cu1 C10 O3 92.7(7) . .
N6 Cu1 C10 O3 -86.8(8) . .
O2 Cu1 C10 O3 -176.7(12) . .
O1A Cu1 C10 O3 5.8(11) . .
O1W Cu1 C10 O3 -178.3(6) . .
Cu2 Cu1 C10 O3 42.3(8) . .
Cu3 Cu1 C10 O3 -36.3(9) . .
O1B Cu1 C10 O2 178.4(9) . .
N1 Cu1 C10 O2 -90.6(7) . .
N6 Cu1 C10 O2 89.9(8) . .
O1A Cu1 C10 O2 -177.5(6) . .
O1W Cu1 C10 O2 -1.6(8) . .
Cu2 Cu1 C10 O2 -140.9(6) . .
Cu3 Cu1 C10 O2 140.5(6) . .
O1B Cu1 C10 C11 176(2) . .
N1 Cu1 C10 C11 -93(2) . .
N6 Cu1 C10 C11 87(3) . .
O2 Cu1 C10 C11 -3(2) . .
O1A Cu1 C10 C11 180(2) . .
O1W Cu1 C10 C11 -4(3) . .
Cu2 Cu1 C10 C11 -144(2) . .
Cu3 Cu1 C10 C11 138(2) . .
O3 C10 C11 C12 -175.8(14) . .
O2 C10 C11 C12 8.9(19) . .
Cu1 C10 C11 C12 11(3) . .
C10 C11 C12 C13 -176.2(11) . .
Cu3 O4 C13 O5 7(2) 17_455 .
Cu3 O4 C13 C12 -176.1(10) 17_455 .
C11 C12 C13 O5 -72(2) . .
C11 C12 C13 O4 111.2(18) . .
C11 C12 C13 Cu3 102(4) . 17_455
N3 Cu2 O1A Cu3 -22.6(6) . .
N2 Cu2 O1A Cu3 157.2(6) . .
O1B Cu2 O1A Cu3 74.1(16) . .
O2W Cu2 O1A Cu3 -113.9(6) . .
Cu1 Cu2 O1A Cu3 137.3(11) . .
N3 Cu2 O1A Cu1 -159.9(7) . .
N2 Cu2 O1A Cu1 19.8(6) . .
O1B Cu2 O1A Cu1 -63.2(15) . .
O2W Cu2 O1A Cu1 108.8(6) . .
Cu3 Cu2 O1A Cu1 -137.3(11) . .
N4 Cu3 O1A Cu2 23.7(6) . .
N5 Cu3 O1A Cu2 -154.6(7) . .
O4 Cu3 O1A Cu2 110.6(13) 18_655 .
O1B Cu3 O1A Cu2 -77.0(18) . .
O3W Cu3 O1A Cu2 -65.6(10) . .
C13 Cu3 O1A Cu2 115.2(8) 18_655 .
Cu1 Cu3 O1A Cu2 -137.6(12) . .
N4 Cu3 O1A Cu1 161.3(7) . .
N5 Cu3 O1A Cu1 -17.1(7) . .
O4 Cu3 O1A Cu1 -111.8(12) 18_655 .
O1B Cu3 O1A Cu1 60.6(17) . .
O3W Cu3 O1A Cu1 72.0(10) . .
C13 Cu3 O1A Cu1 -107.2(7) 18_655 .
Cu2 Cu3 O1A Cu1 137.6(12) . .
O1B Cu1 O1A Cu2 71.9(16) . .
N1 Cu1 O1A Cu2 -23.4(7) . .
N6 Cu1 O1A Cu2 157.3(7) . .
O1W Cu1 O1A Cu2 -112.4(6) . .
C10 Cu1 O1A Cu2 64.2(9) . .
Cu3 Cu1 O1A Cu2 138.2(12) . .
O1B Cu1 O1A Cu3 -66.3(15) . .
N1 Cu1 O1A Cu3 -161.6(7) . .
N6 Cu1 O1A Cu3 19.2(7) . .
O1W Cu1 O1A Cu3 109.4(6) . .
C10 Cu1 O1A Cu3 -74.0(9) . .
Cu2 Cu1 O1A Cu3 -138.2(12) . .
N1 Cu1 O1B Cu3 152.8(13) . .
N6 Cu1 O1B Cu3 -25.5(13) . .
O2 Cu1 O1B Cu3 -114.9(14) . .
O1A Cu1 O1B Cu3 68.5(18) . .
O1W Cu1 O1B Cu3 63.8(14) . .
C10 Cu1 O1B Cu3 -116.2(12) . .
Cu2 Cu1 O1B Cu3 133(2) . .
N1 Cu1 O1B Cu2 19.9(13) . .
N6 Cu1 O1B Cu2 -158.4(13) . .
O2 Cu1 O1B Cu2 112.1(13) . .
O1A Cu1 O1B Cu2 -64.4(15) . .
O1W Cu1 O1B Cu2 -69.1(14) . .
C10 Cu1 O1B Cu2 110.8(12) . .
Cu3 Cu1 O1B Cu2 -133(2) . .
N4 Cu3 O1B Cu1 -152.7(13) . .
N5 Cu3 O1B Cu1 27.6(13) . .
O1A Cu3 O1B Cu1 -74(2) . .
O3W Cu3 O1B Cu1 119.4(17) . .
C13 Cu3 O1B Cu1 -49(3) 18_655 .
Cu2 Cu3 O1B Cu1 -135(2) . .
N4 Cu3 O1B Cu2 -17.5(12) . .
N5 Cu3 O1B Cu2 162.8(13) . .
O1A Cu3 O1B Cu2 61.6(15) . .
O3W Cu3 O1B Cu2 -105.4(16) . .
C13 Cu3 O1B Cu2 87(2) 18_655 .
Cu1 Cu3 O1B Cu2 135(2) . .
N3 Cu2 O1B Cu1 155.7(13) . .
N2 Cu2 O1B Cu1 -23.2(12) . .
O1A Cu2 O1B Cu1 72.4(19) . .
O3 Cu2 O1B Cu1 -109.3(16) 11_456 .
O2W Cu2 O1B Cu1 64.2(14) . .
Cu3 Cu2 O1B Cu1 137(2) . .
N3 Cu2 O1B Cu3 19.0(12) . .
N2 Cu2 O1B Cu3 -159.9(13) . .
O1A Cu2 O1B Cu3 -64.3(14) . .
O3 Cu2 O1B Cu3 114.0(13) 11_456 .
O2W Cu2 O1B Cu3 -72.5(12) . .
Cu1 Cu2 O1B Cu3 -137(2) . .

loop_
_platon_squeeze_void_nr
_platon_squeeze_void_average_x
_platon_squeeze_void_average_y
_platon_squeeze_void_average_z
_platon_squeeze_void_volume
_platon_squeeze_void_count_electrons
_platon_squeeze_void_content
1 0.000 0.000 0.000 985 279 ' '
2 0.333 0.667 0.667 980 277 ' '
3 0.666 0.333 0.333 980 277 ' '
